data_2232449
loop_
_publ_author_name
'Cui, Li-Na'
'Jiang, Yu-Han'
'Zhou, Li-Li'
'Jin, Qiong-Hua'
'Zhang, Cun-Lin'

_publ_section_title
;
 Poly[bis[\m-1,3-bis(diphenylphosphanyl)propane-\k^2^<i>P</i>:<i>P</i>']-di-\m-thiocyanato-\k^2^<i>S</i>:<i>N</i>;\k^2^<i>N</i>:<i>S</i>-disilver(I)]
;
_journal_coeditor_code RZ2645
_journal_issue 11
_journal_name_full 'Acta Crystallographica Section E'
_journal_page_first m1529
_journal_paper_doi 10.1107/S1600536811041250
_journal_volume 67
_journal_year 2011
_chemical_formula_iupac '[Ag2 (N C S)2 (C27 H26 P2)2]'
_chemical_formula_moiety 'C56 H52 Ag2 N2 P4 S2'
_chemical_formula_sum 'C56 H52 Ag2 N2 P4 S2'
_chemical_formula_weight 1156.74
_chemical_name_systematic
;
Poly[bis[\m-1,3-bis(diphenylphosphanyl)propane-\k^2^<i>P</i>:<i>P</i>']-
di-\m-thiocyanato-\k^2^<i>S</i>:<i>N</i>;\k^2^<i>N</i>:<i>S</i>-disilver(I)]
;
_space_group_IT_number 14
_symmetry_cell_setting monoclinic
_symmetry_space_group_name_Hall '-P 2yn'
_symmetry_space_group_name_H-M 'P 1 21/n 1'
_atom_sites_solution_hydrogens geom
_atom_sites_solution_primary direct
_atom_sites_solution_secondary difmap
_audit_creation_method SHELXL-97
_cell_angle_alpha 90.00
_cell_angle_beta 99.7270(10)
_cell_angle_gamma 90.00
_cell_formula_units_Z 2
_cell_length_a 7.5478(9)
_cell_length_b 15.8275(17)
_cell_length_c 22.229(3)
_cell_measurement_reflns_used 3146
_cell_measurement_temperature 298(2)
_cell_measurement_theta_max 23.89
_cell_measurement_theta_min 2.261
_cell_volume 2617.4(5)
_computing_cell_refinement 'SAINT-Plus (Bruker, 2007)'
_computing_data_collection 'SMART (Bruker, 2007)'
_computing_data_reduction 'SAINT-Plus (Bruker, 2007)'
_computing_molecular_graphics 'SHELXTL (Sheldrick, 2008)'
_computing_publication_material 'SHELXTL (Sheldrick, 2008)'
_computing_structure_refinement 'SHELXL97 (Sheldrick, 2008)'
_computing_structure_solution 'SHELXS97 (Sheldrick, 2008)'
_diffrn_ambient_temperature 298(2)
_diffrn_measured_fraction_theta_full 0.999
_diffrn_measured_fraction_theta_max 0.999
_diffrn_measurement_device_type 'Bruker SMART CCD area-detector'
_diffrn_measurement_method '\f and \w'
_diffrn_radiation_monochromator graphite
_diffrn_radiation_source 'fine-focus sealed tube'
_diffrn_radiation_type MoK\a
_diffrn_radiation_wavelength 0.71073
_diffrn_reflns_av_R_equivalents 0.0420
_diffrn_reflns_av_sigmaI/netI 0.0529
_diffrn_reflns_limit_h_max 8
_diffrn_reflns_limit_h_min -8
_diffrn_reflns_limit_k_max 18
_diffrn_reflns_limit_k_min -18
_diffrn_reflns_limit_l_max 23
_diffrn_reflns_limit_l_min -26
_diffrn_reflns_number 12975
_diffrn_reflns_theta_full 25.02
_diffrn_reflns_theta_max 25.02
_diffrn_reflns_theta_min 2.26
_exptl_absorpt_coefficient_mu 0.989
_exptl_absorpt_correction_T_max 0.8659
_exptl_absorpt_correction_T_min 0.6815
_exptl_absorpt_correction_type multi-scan
_exptl_absorpt_process_details '(SADABS; Bruker, 2007)'
_exptl_crystal_colour white
_exptl_crystal_density_diffrn 1.468
_exptl_crystal_density_method 'not measured'
_exptl_crystal_description prism
_exptl_crystal_F_000 1176
_exptl_crystal_size_max 0.42
_exptl_crystal_size_mid 0.21
_exptl_crystal_size_min 0.15
_refine_diff_density_max 0.435
_refine_diff_density_min -0.501
_refine_ls_extinction_method none
_refine_ls_goodness_of_fit_ref 1.030
_refine_ls_hydrogen_treatment constr
_refine_ls_matrix_type full
_refine_ls_number_parameters 298
_refine_ls_number_reflns 4605
_refine_ls_number_restraints 0
_refine_ls_restrained_S_all 1.030
_refine_ls_R_factor_all 0.0710
_refine_ls_R_factor_gt 0.0380
_refine_ls_shift/su_max 0.002
_refine_ls_shift/su_mean 0.000
_refine_ls_structure_factor_coef Fsqd
_refine_ls_weighting_details 'calc w=1/[\s^2^(Fo^2^)+(0.0218P)^2^+2.1307P] where P=(Fo^2^+2Fc^2^)/3'
_refine_ls_weighting_scheme calc
_refine_ls_wR_factor_gt 0.0664
_refine_ls_wR_factor_ref 0.0789
_reflns_number_gt 3068
_reflns_number_total 4605
_reflns_threshold_expression I>2sigma(I)
_cod_data_source_file rz2645.cif
_cod_data_source_block I
_cod_original_sg_symbol_H-M 'P 21/n'
_cod_database_code 2232449
_cod_database_fobs_code 2232449

loop_
_symmetry_equiv_pos_as_xyz
'x, y, z'
'-x+1/2, y+1/2, -z+1/2'
'-x, -y, -z'
'x-1/2, -y-1/2, z-1/2'

loop_
_atom_site_type_symbol
_atom_site_label
_atom_site_fract_x
_atom_site_fract_y
_atom_site_fract_z
_atom_site_U_iso_or_equiv
_atom_site_adp_type
_atom_site_calc_flag
_atom_site_refinement_flags
_atom_site_occupancy
_atom_site_symmetry_multiplicity
Ag Ag1 0.67725(4) 0.369866(19) 0.563731(15) 0.04506(12) Uani d . 1 1
P P1 0.84677(14) 0.23813(6) 0.56205(5) 0.0330(3) Uani d . 1 1
P P2 0.53770(14) 0.35222(6) 0.65884(5) 0.0356(3) Uani d . 1 1
S S1 0.82981(18) 0.51569(8) 0.57515(8) 0.0920(6) Uani d . 1 1
N N1 0.5431(6) 0.6134(3) 0.51878(19) 0.0707(13) Uani d . 1 1
C C1 0.6602(7) 0.5719(3) 0.5414(2) 0.0519(12) Uani d . 1 1
C C2 1.0481(5) 0.2237(2) 0.61989(17) 0.0356(9) Uani d . 1 1
H H2A 1.0149 0.2270 0.6601 0.043 Uiso calc R 1 1
H H2B 1.0970 0.1678 0.6154 0.043 Uiso calc R 1 1
C C3 0.1935(5) 0.2899(2) 0.61504(18) 0.0400(10) Uani d . 1 1
H H3A 0.2256 0.2877 0.5746 0.048 Uiso calc R 1 1
H H3B 0.1468 0.3458 0.6209 0.048 Uiso calc R 1 1
C C4 0.3605(5) 0.2739(2) 0.66287(17) 0.0368(10) Uani d . 1 1
H H4A 0.4067 0.2179 0.6568 0.044 Uiso calc R 1 1
H H4B 0.3276 0.2756 0.7032 0.044 Uiso calc R 1 1
C C5 0.9279(5) 0.2047(2) 0.49304(17) 0.0350(9) Uani d . 1 1
C C6 0.9994(6) 0.2658(3) 0.46022(18) 0.0483(12) Uani d . 1 1
H H6 0.9932 0.3223 0.4712 0.058 Uiso calc R 1 1
C C7 1.0802(7) 0.2442(3) 0.4110(2) 0.0641(14) Uani d . 1 1
H H7 1.1306 0.2859 0.3898 0.077 Uiso calc R 1 1
C C8 1.0861(7) 0.1617(3) 0.3936(2) 0.0651(14) Uani d . 1 1
H H8 1.1424 0.1471 0.3609 0.078 Uiso calc R 1 1
C C9 1.0091(6) 0.1002(3) 0.4243(2) 0.0588(13) Uani d . 1 1
H H9 1.0096 0.0442 0.4116 0.071 Uiso calc R 1 1
C C10 0.9309(5) 0.1216(3) 0.47387(18) 0.0449(11) Uani d . 1 1
H H10 0.8795 0.0798 0.4947 0.054 Uiso calc R 1 1
C C11 0.6995(5) 0.1523(2) 0.57727(17) 0.0343(10) Uani d . 1 1
C C12 0.5367(6) 0.1429(3) 0.5382(2) 0.0523(12) Uani d . 1 1
H H12 0.5077 0.1790 0.5050 0.063 Uiso calc R 1 1
C C13 0.4176(6) 0.0806(4) 0.5481(2) 0.0721(15) Uani d . 1 1
H H13 0.3098 0.0743 0.5213 0.087 Uiso calc R 1 1
C C14 0.4571(7) 0.0281(3) 0.5973(3) 0.0702(15) Uani d . 1 1
H H14 0.3768 -0.0142 0.6037 0.084 Uiso calc R 1 1
C C15 0.6145(7) 0.0377(3) 0.6370(2) 0.0641(14) Uani d . 1 1
H H15 0.6407 0.0026 0.6709 0.077 Uiso calc R 1 1
C C16 0.7344(6) 0.0994(3) 0.6269(2) 0.0480(11) Uani d . 1 1
H H16 0.8414 0.1055 0.6542 0.058 Uiso calc R 1 1
C C17 0.4373(5) 0.4470(2) 0.68533(19) 0.0369(10) Uani d . 1 1
C C18 0.3580(6) 0.5036(3) 0.6417(2) 0.0508(12) Uani d . 1 1
H H18 0.3670 0.4949 0.6009 0.061 Uiso calc R 1 1
C C19 0.2658(7) 0.5725(3) 0.6579(3) 0.0698(15) Uani d . 1 1
H H19 0.2119 0.6099 0.6280 0.084 Uiso calc R 1 1
C C20 0.2531(7) 0.5864(3) 0.7180(3) 0.0699(16) Uani d . 1 1
H H20 0.1897 0.6327 0.7290 0.084 Uiso calc R 1 1
C C21 0.3336(7) 0.5319(3) 0.7613(2) 0.0666(14) Uani d . 1 1
H H21 0.3265 0.5416 0.8021 0.080 Uiso calc R 1 1
C C22 0.4260(6) 0.4621(3) 0.7455(2) 0.0532(12) Uani d . 1 1
H H22 0.4806 0.4253 0.7756 0.064 Uiso calc R 1 1
C C23 0.7159(5) 0.3225(2) 0.72144(18) 0.0376(10) Uani d . 1 1
C C24 0.8650(6) 0.3745(3) 0.7347(2) 0.0527(12) Uani d . 1 1
H H24 0.8677 0.4252 0.7136 0.063 Uiso calc R 1 1
C C25 1.0084(6) 0.3527(3) 0.7782(2) 0.0658(15) Uani d . 1 1
H H25 1.1065 0.3889 0.7866 0.079 Uiso calc R 1 1
C C26 1.0090(7) 0.2786(4) 0.8094(2) 0.0685(15) Uani d . 1 1
H H26 1.1063 0.2645 0.8392 0.082 Uiso calc R 1 1
C C27 0.8650(7) 0.2248(3) 0.7963(2) 0.0623(14) Uani d . 1 1
H H27 0.8660 0.1735 0.8168 0.075 Uiso calc R 1 1
C C28 0.7187(6) 0.2465(3) 0.75300(19) 0.0490(11) Uani d . 1 1
H H28 0.6212 0.2099 0.7448 0.059 Uiso calc R 1 1

loop_
_atom_site_aniso_label
_atom_site_aniso_U_11
_atom_site_aniso_U_22
_atom_site_aniso_U_33
_atom_site_aniso_U_12
_atom_site_aniso_U_13
_atom_site_aniso_U_23
Ag1 0.0491(2) 0.03714(18) 0.0486(2) 0.00698(17) 0.00730(15) 0.00473(16)
P1 0.0307(6) 0.0291(6) 0.0388(6) 0.0003(4) 0.0047(5) 0.0014(4)
P2 0.0317(6) 0.0380(6) 0.0375(6) -0.0022(5) 0.0072(5) -0.0028(5)
S1 0.0498(9) 0.0493(8) 0.1629(16) -0.0138(7) -0.0224(10) 0.0306(9)
N1 0.067(3) 0.062(3) 0.072(3) -0.004(2) -0.021(2) 0.019(2)
C1 0.060(3) 0.039(3) 0.051(3) -0.018(2) -0.004(3) 0.006(2)
C2 0.033(2) 0.036(2) 0.038(2) -0.0019(18) 0.0040(19) -0.0019(18)
C3 0.035(2) 0.037(2) 0.046(3) -0.0038(19) 0.000(2) -0.0005(19)
C4 0.032(2) 0.033(2) 0.045(3) -0.0007(18) 0.005(2) -0.0008(19)
C5 0.032(2) 0.035(2) 0.037(2) -0.0003(18) 0.0022(19) 0.0000(18)
C6 0.067(3) 0.038(3) 0.040(3) -0.009(2) 0.009(2) 0.001(2)
C7 0.091(4) 0.059(3) 0.046(3) -0.025(3) 0.025(3) -0.006(2)
C8 0.078(4) 0.077(4) 0.046(3) -0.013(3) 0.028(3) -0.016(3)
C9 0.078(4) 0.048(3) 0.053(3) 0.001(3) 0.019(3) -0.017(2)
C10 0.051(3) 0.038(3) 0.047(3) -0.007(2) 0.012(2) -0.001(2)
C11 0.031(2) 0.033(2) 0.041(3) -0.0021(17) 0.011(2) -0.0036(18)
C12 0.043(3) 0.059(3) 0.052(3) -0.009(2) -0.001(2) 0.004(2)
C13 0.039(3) 0.096(4) 0.078(4) -0.026(3) 0.001(3) -0.014(3)
C14 0.059(4) 0.067(4) 0.091(4) -0.031(3) 0.029(3) -0.007(3)
C15 0.064(4) 0.048(3) 0.082(4) -0.013(3) 0.016(3) 0.021(3)
C16 0.039(3) 0.048(3) 0.056(3) -0.006(2) 0.006(2) 0.012(2)
C17 0.027(2) 0.036(2) 0.047(3) -0.0043(18) 0.003(2) -0.003(2)
C18 0.051(3) 0.043(3) 0.056(3) 0.000(2) 0.001(2) -0.010(2)
C19 0.065(4) 0.041(3) 0.098(4) 0.008(3) -0.002(3) 0.000(3)
C20 0.051(3) 0.042(3) 0.117(5) 0.004(2) 0.017(3) -0.028(3)
C21 0.068(4) 0.066(3) 0.069(4) -0.002(3) 0.023(3) -0.026(3)
C22 0.057(3) 0.054(3) 0.049(3) 0.003(2) 0.009(2) -0.006(2)
C23 0.033(2) 0.040(2) 0.040(2) 0.0045(19) 0.008(2) -0.0065(19)
C24 0.044(3) 0.053(3) 0.058(3) 0.001(2) -0.001(2) -0.012(2)
C25 0.038(3) 0.080(4) 0.075(4) -0.001(3) -0.005(3) -0.029(3)
C26 0.047(3) 0.089(4) 0.063(4) 0.025(3) -0.009(3) -0.008(3)
C27 0.057(3) 0.069(3) 0.060(3) 0.021(3) 0.007(3) 0.011(3)
C28 0.038(3) 0.056(3) 0.054(3) 0.003(2) 0.010(2) 0.002(2)

loop_
_atom_type_symbol
_atom_type_description
_atom_type_scat_dispersion_real
_atom_type_scat_dispersion_imag
_atom_type_scat_source
C C 0.0033 0.0016 'International Tables Vol C Tables 4.2.6.8 and 6.1.1.4'
H H 0.0000 0.0000 'International Tables Vol C Tables 4.2.6.8 and 6.1.1.4'
N N 0.0061 0.0033 'International Tables Vol C Tables 4.2.6.8 and 6.1.1.4'
S S 0.1246 0.1234 'International Tables Vol C Tables 4.2.6.8 and 6.1.1.4'
P P 0.1023 0.0942 'International Tables Vol C Tables 4.2.6.8 and 6.1.1.4'
Ag Ag -0.8971 1.1015 'International Tables Vol C Tables 4.2.6.8 and 6.1.1.4'

loop_
_geom_angle_atom_site_label_1
_geom_angle_atom_site_label_2
_geom_angle_atom_site_label_3
_geom_angle_site_symmetry_1
_geom_angle_site_symmetry_3
_geom_angle
N1 Ag1 P1 3_666 . 113.55(11)
N1 Ag1 P2 3_666 . 109.61(12)
P1 Ag1 P2 . . 102.18(4)
N1 Ag1 S1 3_666 . 103.26(10)
P1 Ag1 S1 . . 122.60(4)
P2 Ag1 S1 . . 105.01(5)
C11 P1 C5 . . 103.99(17)
C11 P1 C2 . . 103.66(17)
C5 P1 C2 . . 101.39(17)
C11 P1 Ag1 . . 107.16(12)
C5 P1 Ag1 . . 120.68(12)
C2 P1 Ag1 . . 117.99(12)
C17 P2 C23 . . 105.00(18)
C17 P2 C4 . . 101.19(17)
C23 P2 C4 . . 103.73(18)
C17 P2 Ag1 . . 115.67(13)
C23 P2 Ag1 . . 107.94(13)
C4 P2 Ag1 . . 121.62(13)
C1 S1 Ag1 . . 98.04(15)
C1 N1 Ag1 . 3_666 145.6(4)
N1 C1 S1 . . 177.9(4)
C3 C2 P1 1_655 . 112.6(3)
C3 C2 H2A 1_655 . 109.1
P1 C2 H2A . . 109.1
C3 C2 H2B 1_655 . 109.1
P1 C2 H2B . . 109.1
H2A C2 H2B . . 107.8
C4 C3 C2 . 1_455 110.7(3)
C4 C3 H3A . . 109.5
C2 C3 H3A 1_455 . 109.5
C4 C3 H3B . . 109.5
C2 C3 H3B 1_455 . 109.5
H3A C3 H3B . . 108.1
C3 C4 P2 . . 112.1(3)
C3 C4 H4A . . 109.2
P2 C4 H4A . . 109.2
C3 C4 H4B . . 109.2
P2 C4 H4B . . 109.2
H4A C4 H4B . . 107.9
C6 C5 C10 . . 118.5(4)
C6 C5 P1 . . 117.4(3)
C10 C5 P1 . . 124.1(3)
C5 C6 C7 . . 120.7(4)
C5 C6 H6 . . 119.6
C7 C6 H6 . . 119.7
C8 C7 C6 . . 120.1(4)
C8 C7 H7 . . 119.9
C6 C7 H7 . . 119.9
C7 C8 C9 . . 120.0(4)
C7 C8 H8 . . 120.0
C9 C8 H8 . . 120.0
C8 C9 C10 . . 119.8(4)
C8 C9 H9 . . 120.1
C10 C9 H9 . . 120.1
C9 C10 C5 . . 120.8(4)
C9 C10 H10 . . 119.6
C5 C10 H10 . . 119.6
C16 C11 C12 . . 117.8(4)
C16 C11 P1 . . 124.3(3)
C12 C11 P1 . . 117.9(3)
C13 C12 C11 . . 120.7(4)
C13 C12 H12 . . 119.7
C11 C12 H12 . . 119.7
C14 C13 C12 . . 120.2(5)
C14 C13 H13 . . 119.9
C12 C13 H13 . . 119.9
C15 C14 C13 . . 119.9(5)
C15 C14 H14 . . 120.0
C13 C14 H14 . . 120.0
C14 C15 C16 . . 119.9(5)
C14 C15 H15 . . 120.1
C16 C15 H15 . . 120.1
C11 C16 C15 . . 121.5(4)
C11 C16 H16 . . 119.3
C15 C16 H16 . . 119.3
C22 C17 C18 . . 118.7(4)
C22 C17 P2 . . 123.7(3)
C18 C17 P2 . . 117.5(3)
C19 C18 C17 . . 120.7(4)
C19 C18 H18 . . 119.7
C17 C18 H18 . . 119.7
C18 C19 C20 . . 120.2(5)
C18 C19 H19 . . 119.9
C20 C19 H19 . . 119.9
C21 C20 C19 . . 119.5(5)
C21 C20 H20 . . 120.3
C19 C20 H20 . . 120.3
C20 C21 C22 . . 120.8(5)
C20 C21 H21 . . 119.6
C22 C21 H21 . . 119.6
C17 C22 C21 . . 120.2(4)
C17 C22 H22 . . 119.9
C21 C22 H22 . . 119.9
C24 C23 C28 . . 117.7(4)
C24 C23 P2 . . 118.4(3)
C28 C23 P2 . . 123.6(3)
C25 C24 C23 . . 121.1(5)
C25 C24 H24 . . 119.4
C23 C24 H24 . . 119.4
C26 C25 C24 . . 120.7(5)
C26 C25 H25 . . 119.6
C24 C25 H25 . . 119.6
C25 C26 C27 . . 119.5(5)
C25 C26 H26 . . 120.2
C27 C26 H26 . . 120.2
C26 C27 C28 . . 120.3(5)
C26 C27 H27 . . 119.8
C28 C27 H27 . . 119.8
C27 C28 C23 . . 120.6(4)
C27 C28 H28 . . 119.7
C23 C28 H28 . . 119.7

loop_
_geom_bond_atom_site_label_1
_geom_bond_atom_site_label_2
_geom_bond_site_symmetry_2
_geom_bond_distance
Ag1 N1 3_666 2.274(4)
Ag1 P1 . 2.4499(10)
Ag1 P2 . 2.5316(11)
Ag1 S1 . 2.5726(13)
P1 C11 . 1.823(4)
P1 C5 . 1.823(4)
P1 C2 . 1.832(4)
P2 C17 . 1.823(4)
P2 C23 . 1.826(4)
P2 C4 . 1.837(4)
S1 C1 . 1.633(5)
N1 C1 . 1.147(5)
N1 Ag1 3_666 2.274(4)
C2 C3 1_655 1.535(5)
C2 H2A . 0.9700
C2 H2B . 0.9700
C3 C4 . 1.527(5)
C3 C2 1_455 1.535(5)
C3 H3A . 0.9700
C3 H3B . 0.9700
C4 H4A . 0.9700
C4 H4B . 0.9700
C5 C6 . 1.376(5)
C5 C10 . 1.384(5)
C6 C7 . 1.382(6)
C6 H6 . 0.9300
C7 C8 . 1.365(6)
C7 H7 . 0.9300
C8 C9 . 1.373(6)
C8 H8 . 0.9300
C9 C10 . 1.378(5)
C9 H9 . 0.9300
C10 H10 . 0.9300
C11 C16 . 1.374(5)
C11 C12 . 1.388(5)
C12 C13 . 1.377(6)
C12 H12 . 0.9300
C13 C14 . 1.365(7)
C13 H13 . 0.9300
C14 C15 . 1.363(6)
C14 H14 . 0.9300
C15 C16 . 1.376(5)
C15 H15 . 0.9300
C16 H16 . 0.9300
C17 C22 . 1.375(5)
C17 C18 . 1.380(5)
C18 C19 . 1.374(6)
C18 H18 . 0.9300
C19 C20 . 1.375(7)
C19 H19 . 0.9300
C20 C21 . 1.356(7)
C20 H20 . 0.9300
C21 C22 . 1.384(6)
C21 H21 . 0.9300
C22 H22 . 0.9300
C23 C24 . 1.386(5)
C23 C28 . 1.391(5)
C24 C25 . 1.369(6)
C24 H24 . 0.9300
C25 C26 . 1.362(7)
C25 H25 . 0.9300
C26 C27 . 1.372(7)
C26 H26 . 0.9300
C27 C28 . 1.381(6)
C27 H27 . 0.9300
C28 H28 . 0.9300

loop_
_geom_torsion_atom_site_label_1
_geom_torsion_atom_site_label_2
_geom_torsion_atom_site_label_3
_geom_torsion_atom_site_label_4
_geom_torsion_site_symmetry_1
_geom_torsion_site_symmetry_4
_geom_torsion
N1 Ag1 P1 C11 3_666 . -72.24(18)
P2 Ag1 P1 C11 . . 45.70(13)
S1 Ag1 P1 C11 . . 162.61(14)
N1 Ag1 P1 C5 3_666 . 46.28(19)
P2 Ag1 P1 C5 . . 164.22(15)
S1 Ag1 P1 C5 . . -78.87(15)
N1 Ag1 P1 C2 3_666 . 171.41(18)
P2 Ag1 P1 C2 . . -70.65(14)
S1 Ag1 P1 C2 . . 46.26(15)
N1 Ag1 P2 C17 3_666 . -71.60(18)
P1 Ag1 P2 C17 . . 167.68(14)
S1 Ag1 P2 C17 . . 38.74(15)
N1 Ag1 P2 C23 3_666 . 171.17(17)
P1 Ag1 P2 C23 . . 50.46(14)
S1 Ag1 P2 C23 . . -78.48(14)
N1 Ag1 P2 C4 3_666 . 51.68(18)
P1 Ag1 P2 C4 . . -69.03(15)
S1 Ag1 P2 C4 . . 162.02(15)
N1 Ag1 S1 C1 3_666 . 24.7(2)
P1 Ag1 S1 C1 . . 154.31(17)
P2 Ag1 S1 C1 . . -90.17(18)
C11 P1 C2 C3 . 1_655 179.5(3)
C5 P1 C2 C3 . 1_655 71.8(3)
Ag1 P1 C2 C3 . 1_655 -62.3(3)
C2 C3 C4 P2 1_455 . -179.7(3)
C17 P2 C4 C3 . . 69.1(3)
C23 P2 C4 C3 . . 177.8(3)
Ag1 P2 C4 C3 . . -60.7(3)
C11 P1 C5 C6 . . 161.6(3)
C2 P1 C5 C6 . . -91.1(3)
Ag1 P1 C5 C6 . . 41.5(4)
C11 P1 C5 C10 . . -22.2(4)
C2 P1 C5 C10 . . 85.2(4)
Ag1 P1 C5 C10 . . -142.3(3)
C10 C5 C6 C7 . . -3.1(6)
P1 C5 C6 C7 . . 173.3(4)
C5 C6 C7 C8 . . 1.5(7)
C6 C7 C8 C9 . . 1.1(8)
C7 C8 C9 C10 . . -2.1(8)
C8 C9 C10 C5 . . 0.4(7)
C6 C5 C10 C9 . . 2.2(6)
P1 C5 C10 C9 . . -174.1(3)
C5 P1 C11 C16 . . 113.2(3)
C2 P1 C11 C16 . . 7.6(4)
Ag1 P1 C11 C16 . . -117.9(3)
C5 P1 C11 C12 . . -70.8(3)
C2 P1 C11 C12 . . -176.4(3)
Ag1 P1 C11 C12 . . 58.1(3)
C16 C11 C12 C13 . . -2.1(6)
P1 C11 C12 C13 . . -178.4(4)
C11 C12 C13 C14 . . 1.1(7)
C12 C13 C14 C15 . . 0.5(8)
C13 C14 C15 C16 . . -1.1(8)
C12 C11 C16 C15 . . 1.6(6)
P1 C11 C16 C15 . . 177.6(3)
C14 C15 C16 C11 . . 0.0(7)
C23 P2 C17 C22 . . -32.1(4)
C4 P2 C17 C22 . . 75.6(4)
Ag1 P2 C17 C22 . . -150.9(3)
C23 P2 C17 C18 . . 152.4(3)
C4 P2 C17 C18 . . -99.9(3)
Ag1 P2 C17 C18 . . 33.6(4)
C22 C17 C18 C19 . . -1.5(6)
P2 C17 C18 C19 . . 174.2(3)
C17 C18 C19 C20 . . 0.6(7)
C18 C19 C20 C21 . . 0.6(8)
C19 C20 C21 C22 . . -0.9(8)
C18 C17 C22 C21 . . 1.2(6)
P2 C17 C22 C21 . . -174.2(3)
C20 C21 C22 C17 . . 0.0(7)
C17 P2 C23 C24 . . -68.3(3)
C4 P2 C23 C24 . . -174.1(3)
Ag1 P2 C23 C24 . . 55.6(3)
C17 P2 C23 C28 . . 118.0(3)
C4 P2 C23 C28 . . 12.2(4)
Ag1 P2 C23 C28 . . -118.1(3)
C28 C23 C24 C25 . . -1.3(6)
P2 C23 C24 C25 . . -175.4(3)
C23 C24 C25 C26 . . 0.6(7)
C24 C25 C26 C27 . . 0.8(7)
C25 C26 C27 C28 . . -1.5(7)
C26 C27 C28 C23 . . 0.8(7)
C24 C23 C28 C27 . . 0.6(6)
P2 C23 C28 C27 . . 174.4(3)
